data_4129916
loop_
_publ_author_name
'Chorazy, Szymon'
'Stanek, Jan J.'
'Noga\'s, Wojciech'
'Majcher, Anna M.'
'Rams, Micha\/l'
'Kozie\/l, Marcin'
'Juszy\'nska-Ga\/l\;azka, Ewa'
'Nakabayashi, Koji'
'Ohkoshi, Shin-ichi'
'Sieklucka, Barbara'
'Podgajny, Robert'

_publ_section_title
;
 Tuning of Charge Transfer Assisted Phase Transition and Slow Magnetic
 Relaxation Functionalities in {Fe(9-x)Co(x)[W(CN)8]6} (x = 0-9) Molecular
 Solid Solution.
;
_journal_issue 5
_journal_name_full 'Journal of the American Chemical Society'
_journal_page_first 1635
_journal_page_last 1646
_journal_paper_doi 10.1021/jacs.5b11924
_journal_volume 138
_journal_year 2016
_chemical_formula_moiety 'C84 H60 Co2 Fe7 N48 O36 W6'
_chemical_formula_sum 'C84 H60 Co2 Fe7 N48 O36 W6'
_chemical_formula_weight 3929.71
_space_group_IT_number 15
_space_group_name_Hall '-C 2yc'
_space_group_name_H-M_alt 'C 1 2/c 1'
_symmetry_cell_setting monoclinic
_symmetry_Int_Tables_number 15
_symmetry_space_group_name_Hall '-C 2yc'
_symmetry_space_group_name_H-M 'C 1 2/c 1'
_atom_sites_solution_hydrogens geom
_audit_conform_dict_location ftp://ftp.iucr.org/pub/cif_core.dic
_audit_conform_dict_name cif_core.dic
_audit_conform_dict_version 2.4.3
_audit_creation_date 2015-01-26T13:47:54-00:00
_audit_creation_method 'WinGX routine CIF_UPDATE'
_cell_angle_alpha 90
_cell_angle_beta 114.2890(10)
_cell_angle_gamma 90
_cell_formula_units_Z 4
_cell_length_a 28.5338(12)
_cell_length_b 18.7000(8)
_cell_length_c 32.0907(13)
_cell_measurement_reflns_used 74043
_cell_measurement_temperature 130(2)
_cell_measurement_theta_max 27.484
_cell_measurement_theta_min 3.014
_cell_measurement_wavelength 0.71075
_cell_volume 15607.3(11)
_computing_molecular_graphics 'Ortep for Windows (Farrugia, 2012)'
_computing_publication_material 'WinGX publication routines (Farrugia, 2012)'
_computing_structure_refinement 'SHELXL-2014/7 (Sheldrick, 2014)'
_diffrn_ambient_temperature 130(2)
_diffrn_measured_fraction_theta_full 0.998
_diffrn_measured_fraction_theta_max 0.997
_diffrn_measurement_device_type 'Rigaku R-AXIS RAPID'
_diffrn_measurement_method \w
_diffrn_radiation_probe x-ray
_diffrn_radiation_type MoK\a
_diffrn_radiation_wavelength 0.71075
_diffrn_reflns_av_R_equivalents 0.0511
_diffrn_reflns_av_unetI/netI 0.0429
_diffrn_reflns_Laue_measured_fraction_full 0.998
_diffrn_reflns_Laue_measured_fraction_max 0.997
_diffrn_reflns_limit_h_max 36
_diffrn_reflns_limit_h_min -37
_diffrn_reflns_limit_k_max 24
_diffrn_reflns_limit_k_min -22
_diffrn_reflns_limit_l_max 41
_diffrn_reflns_limit_l_min -41
_diffrn_reflns_number 74043
_diffrn_reflns_point_group_measured_fraction_full 0.998
_diffrn_reflns_point_group_measured_fraction_max 0.997
_diffrn_reflns_theta_full 25.242
_diffrn_reflns_theta_max 27.484
_diffrn_reflns_theta_min 3.014
_diffrn_standards_number 0
_exptl_absorpt_coefficient_mu 5.309
_exptl_absorpt_correction_T_max 0.558
_exptl_absorpt_correction_T_min 0.375
_exptl_absorpt_correction_type multi-scan
_exptl_absorpt_process_details 'ABSCOR (Rigaku, 1995)'
_exptl_crystal_colour green
_exptl_crystal_density_diffrn 1.672
_exptl_crystal_density_method 'not measured'
_exptl_crystal_description block
_exptl_crystal_F_000 7472
_exptl_crystal_size_max 0.23
_exptl_crystal_size_mid 0.16
_exptl_crystal_size_min 0.11
_refine_diff_density_max 1.738
_refine_diff_density_min -1.782
_refine_diff_density_rms 0.172
_refine_ls_extinction_method none
_refine_ls_goodness_of_fit_ref 1.061
_refine_ls_hydrogen_treatment constr
_refine_ls_matrix_type full
_refine_ls_number_constraints 0
_refine_ls_number_parameters 849
_refine_ls_number_reflns 17855
_refine_ls_number_restraints 85
_refine_ls_restrained_S_all 1.066
_refine_ls_R_factor_all 0.0538
_refine_ls_R_factor_gt 0.0421
_refine_ls_shift/su_max 0.004
_refine_ls_shift/su_mean 0
_refine_ls_structure_factor_coef Fsqd
_refine_ls_weighting_details 'w=1/[\s^2^(Fo^2^)+(0.0505P)^2^+158.9571P] where P=(Fo^2^+2Fc^2^)/3'
_refine_ls_weighting_scheme calc
_refine_ls_wR_factor_gt 0.1063
_refine_ls_wR_factor_ref 0.115
_reflns_Friedel_coverage 0
_reflns_number_gt 14737
_reflns_number_total 17855
_reflns_threshold_expression 'I > 2\s(I)'
_cod_data_source_file ja5b11924_si_003.cif
_cod_data_source_block Co2Fe7W6_LT
_cod_original_sg_symbol_H-M 'C 2/c'
_cod_database_code 4129916
_shelx_estimated_absorpt_t_min 0.375
_shelx_estimated_absorpt_t_max 0.593

loop_
_symmetry_equiv_pos_as_xyz
'x, y, z'
'-x, y, -z+1/2'
'x+1/2, y+1/2, z'
'-x+1/2, y+1/2, -z+1/2'
'-x, -y, -z'
'x, -y, z-1/2'
'-x+1/2, -y+1/2, -z'
'x+1/2, -y+1/2, z-1/2'

loop_
_atom_site_label
_atom_site_type_symbol
_atom_site_fract_x
_atom_site_fract_y
_atom_site_fract_z
_atom_site_U_iso_or_equiv
_atom_site_adp_type
_atom_site_occupancy
_atom_site_site_symmetry_order
_atom_site_calc_flag
_atom_site_refinement_flags_posn
_atom_site_refinement_flags_adp
_atom_site_refinement_flags_occupancy
_atom_site_disorder_assembly
_atom_site_disorder_group
W1 W 0.42041(2) 0.83896(2) 0.11967(2) 0.02780(7) Uani 1 1 d . . . . .
W2 W 0.67570(2) 0.66257(2) 0.23512(2) 0.02374(7) Uani 1 1 d . . . . .
W3 W 0.44017(2) 0.44705(2) 0.12485(2) 0.02402(7) Uani 1 1 d . . . . .
Co1 Co 0.5 0.64825(5) 0.25 0.01662(19) Uani 1 2 d S T P . .
Co2 Co 0.60672(3) 0.92613(5) 0.23373(3) 0.02922(19) Uani 0.25 1 d . . P . .
Fe2 Fe 0.60672(3) 0.92613(5) 0.23373(3) 0.02922(19) Uani 0.75 1 d . . P . .
Fe5 Fe 0.28356(3) 0.62819(5) 0.08932(3) 0.03031(19) Uani 1 1 d . . . . .
Fe3 Fe 0.62953(3) 0.38665(4) 0.24757(3) 0.02458(17) Uani 1 1 d . . . . .
Co4 Co 0.52739(3) 0.65442(5) 0.06726(3) 0.02981(19) Uani 0.25 1 d . . P . .
Fe4 Fe 0.52739(3) 0.65442(5) 0.06726(3) 0.02981(19) Uani 0.75 1 d . . P . .
C11 C 0.4544(2) 0.7597(3) 0.17293(19) 0.0248(12) Uani 1 1 d . . . . .
N11 N 0.47356(17) 0.7193(3) 0.20201(16) 0.0237(10) Uani 1 1 d . . . . .
C12 C 0.4094(2) 0.8780(4) 0.1777(2) 0.0320(13) Uani 1 1 d . . . . .
N12 N 0.4054(2) 0.8985(3) 0.2098(2) 0.0403(14) Uani 1 1 d . . . . .
C13 C 0.4942(2) 0.8777(3) 0.1647(2) 0.0319(13) Uani 1 1 d . . . . .
N13 N 0.5338(2) 0.8984(3) 0.1898(2) 0.0379(13) Uani 1 1 d . . . . .
C14 C 0.4661(2) 0.7708(3) 0.09764(19) 0.0278(12) Uani 1 1 d . . . . .
N14 N 0.4900(2) 0.7321(3) 0.08590(17) 0.0333(12) Uani 1 1 d . . . . .
C15 C 0.3628(2) 0.7592(4) 0.1084(2) 0.0365(15) Uani 1 1 d . . . . .
N15 N 0.3315(2) 0.7157(4) 0.1011(2) 0.0462(15) Uani 1 1 d . . . . .
C16A C 0.3645(9) 0.9206(11) 0.0993(7) 0.068(5) Uani 0.5 1 d . U P . .
C16B C 0.3434(6) 0.8889(9) 0.0944(5) 0.039(3) Uiso 0.5 1 d . . P . .
N16A N 0.3330(10) 0.9659(13) 0.0891(8) 0.110(7) Uani 0.5 1 d . U P . .
N16B N 0.3037(7) 0.9179(11) 0.0802(6) 0.079(5) Uiso 0.5 1 d . . P . .
C17 C 0.3815(3) 0.8291(4) 0.0465(2) 0.0398(16) Uani 1 1 d . . . . .
N17 N 0.3595(3) 0.8232(4) 0.0077(2) 0.062(2) Uani 1 1 d . . . . .
C18A C 0.4328(6) 0.9407(8) 0.0973(5) 0.041(3) Uani 0.5 1 d . U P . .
C18B C 0.4508(8) 0.9129(12) 0.0873(7) 0.067(5) Uiso 0.5 1 d . . P . .
N18A N 0.4406(7) 0.9957(8) 0.0843(5) 0.072(4) Uani 0.5 1 d . U P . .
N18B N 0.4687(10) 0.9532(13) 0.0673(8) 0.111(7) Uiso 0.5 1 d . . P . .
C21 C 0.6041(2) 0.6569(3) 0.24303(18) 0.0218(11) Uani 1 1 d . . . . .
N21 N 0.56585(18) 0.6518(3) 0.24632(16) 0.0235(10) Uani 1 1 d . . . . .
C22 C 0.6470(2) 0.7686(3) 0.2317(2) 0.0303(13) Uani 1 1 d . . . . .
N22 N 0.6331(2) 0.8267(3) 0.2304(2) 0.0390(13) Uani 1 1 d . . . . .
C23 C 0.6555(2) 0.5506(3) 0.2352(2) 0.0268(12) Uani 1 1 d . . . . .
N23 N 0.64563(19) 0.4928(3) 0.23807(19) 0.0328(12) Uani 1 1 d . . . . .
C24 C 0.6190(2) 0.6503(3) 0.1668(2) 0.0302(13) Uani 1 1 d . . . . .
N24 N 0.5869(2) 0.6478(3) 0.1305(2) 0.0392(13) Uani 1 1 d . . . . .
C25 C 0.6976(2) 0.6411(3) 0.3059(2) 0.0276(12) Uani 1 1 d . . . . .
N25 N 0.7076(2) 0.6286(3) 0.34352(18) 0.0349(12) Uani 1 1 d . . . . .
C26 C 0.7386(3) 0.5983(4) 0.2368(3) 0.0468(19) Uani 1 1 d . . . . .
N26 N 0.7725(3) 0.5641(4) 0.2383(3) 0.069(2) Uani 1 1 d . . . . .
C27 C 0.7018(3) 0.7141(5) 0.1881(3) 0.055(2) Uani 1 1 d . . . A 1
N27A N 0.7194(7) 0.7494(11) 0.1680(7) 0.050(4) Uani 0.5 1 d . U P A 1
N27B N 0.7121(11) 0.7315(15) 0.1564(9) 0.091(10) Uiso 0.5 1 d . . P B 2
C28 C 0.7420(2) 0.7280(4) 0.2743(2) 0.0367(15) Uani 1 1 d . . . . .
N28 N 0.7767(2) 0.7630(4) 0.2945(3) 0.0545(17) Uani 1 1 d . . . . .
C31 C 0.4655(2) 0.5298(3) 0.17628(18) 0.0226(11) Uani 1 1 d . . . . .
N31 N 0.47763(17) 0.5741(3) 0.20379(16) 0.0223(10) Uani 1 1 d . . . . .
C32 C 0.5135(2) 0.4147(3) 0.1749(2) 0.0265(12) Uani 1 1 d . . . . .
N32 N 0.5536(2) 0.3969(3) 0.20126(18) 0.0327(12) Uani 1 1 d . . . . .
C33 C 0.4075(2) 0.4195(3) 0.17256(19) 0.0263(12) Uani 1 1 d . . . . .
N33 N 0.3901(2) 0.4066(3) 0.19773(19) 0.0350(12) Uani 1 1 d . . . . .
C34 C 0.4697(2) 0.5308(4) 0.0974(2) 0.0316(14) Uani 1 1 d . . . . .
N34 N 0.4871(2) 0.5753(3) 0.08279(18) 0.0360(12) Uani 1 1 d . . . . .
C35 C 0.3776(2) 0.5204(4) 0.1095(2) 0.0322(13) Uani 1 1 d . . . . .
N35 N 0.3439(2) 0.5595(3) 0.10208(18) 0.0412(14) Uani 1 1 d . . . . .
C36A C 0.4342(6) 0.3309(6) 0.1282(5) 0.033(3) Uani 0.6 1 d . U P . .
N36A N 0.4321(6) 0.2708(7) 0.1313(5) 0.063(4) Uani 0.6 1 d . U P . .
C36B C 0.4164(10) 0.3419(14) 0.1141(9) 0.048(7) Uiso 0.4 1 d . . P . .
N36B N 0.4086(10) 0.2794(15) 0.1132(9) 0.078(8) Uiso 0.4 1 d . . P . .
C37A C 0.3772(4) 0.4210(7) 0.0616(4) 0.039(3) Uani 0.6 1 d . U P . .
N37A N 0.3440(5) 0.4101(8) 0.0260(4) 0.067(3) Uani 0.6 1 d . U P . .
C37B C 0.3916(9) 0.4404(13) 0.0532(8) 0.049(6) Uiso 0.4 1 d . . P . .
N37B N 0.3643(12) 0.4396(16) 0.0175(7) 0.106(10) Uiso 0.4 1 d D . P . .
C38 C 0.4789(3) 0.3989(4) 0.0864(2) 0.0365(15) Uani 1 1 d . . . . .
N38 N 0.4994(3) 0.3746(4) 0.0653(2) 0.0554(18) Uani 1 1 d . . . . .
O41 O 0.47312(19) 0.6577(3) 0.00126(16) 0.0451(12) Uani 1 1 d . . . C 1
C42A C 0.4226(7) 0.6863(12) -0.0169(6) 0.051(5) Uani 0.5 1 d . U P C 1
H42A H 0.4066 0.6773 0.0044 0.076 Uiso 0.5 1 calc R U P C 1
H42B H 0.4022 0.6635 -0.0463 0.076 Uiso 0.5 1 calc R U P C 1
H42C H 0.4241 0.738 -0.0214 0.076 Uiso 0.5 1 calc R U P C 1
O43 O 0.5652(2) 0.7316(3) 0.0470(2) 0.0558(14) Uani 1 1 d D . . D 1
C44 C 0.6263(15) 0.756(3) 0.0662(17) 0.38(3) Uiso 0.7 1 d D . P D 1
H44A H 0.6296 0.7958 0.0475 0.575 Uiso 0.5 1 calc R U P D 1
H44B H 0.6383 0.7721 0.098 0.575 Uiso 0.5 1 calc R U P D 1
H44C H 0.6471 0.7158 0.0644 0.575 Uiso 0.5 1 calc R U P D 1
H44D H 0.6471 0.7266 0.0925 0.575 Uiso 0.5 1 calc R U P D 1
H44E H 0.6384 0.7504 0.0419 0.575 Uiso 0.5 1 calc R U P D 1
H44F H 0.6295 0.8067 0.0756 0.575 Uiso 0.5 1 calc R U P D 1
O45 O 0.5649(2) 0.5817(3) 0.04279(18) 0.0491(13) Uani 1 1 d . . . E 1
C46A C 0.5562(8) 0.5119(9) 0.0313(6) 0.055(4) Uani 0.5 1 d . . P E 1
H46A H 0.5538 0.4852 0.0566 0.082 Uiso 0.5 1 calc R U P E 1
H46B H 0.5846 0.4928 0.0249 0.082 Uiso 0.5 1 calc R U P E 1
H46C H 0.5239 0.5071 0.004 0.082 Uiso 0.5 1 calc R U P E 1
O51 O 0.2681(2) 0.6261(3) 0.01985(17) 0.0535(14) Uani 1 1 d . . . F 1
C52A C 0.2675(7) 0.6856(12) -0.0058(6) 0.068(5) Uani 0.5 1 d . U P F 1
H52A H 0.248 0.7239 0.0006 0.102 Uiso 0.5 1 calc R U P F 1
H52B H 0.2513 0.6734 -0.0384 0.102 Uiso 0.5 1 calc R U P F 1
H52C H 0.3028 0.7017 0.0021 0.102 Uiso 0.5 1 calc R U P F 1
O53 O 0.22043(18) 0.6940(3) 0.07188(15) 0.0427(11) Uani 1 1 d . . . G 1
C54 C 0.2144(4) 0.7533(6) 0.0979(3) 0.077(3) Uani 1 1 d . . . G 1
H54A H 0.1805 0.775 0.0814 0.116 Uiso 0.5 1 calc R U P G 1
H54B H 0.2175 0.7364 0.1278 0.116 Uiso 0.5 1 calc R U P G 1
H54C H 0.2412 0.789 0.1021 0.116 Uiso 0.5 1 calc R U P G 1
H54D H 0.2456 0.7585 0.1261 0.116 Uiso 0.5 1 calc R U P G 1
H54E H 0.2086 0.7972 0.0797 0.116 Uiso 0.5 1 calc R U P G 1
H54F H 0.1849 0.7446 0.1054 0.116 Uiso 0.5 1 calc R U P G 1
O55 O 0.2347(2) 0.5401(3) 0.0746(2) 0.0533(14) Uani 1 1 d D . . H 1
C56A C 0.2532(8) 0.4715(13) 0.1071(7) 0.084(7) Uani 0.5 1 d . . P H 1
H56A H 0.2713 0.4386 0.0951 0.125 Uiso 0.5 1 calc R U P H 1
H56B H 0.2232 0.4474 0.1081 0.125 Uiso 0.5 1 calc R U P H 1
H56C H 0.2763 0.4866 0.138 0.125 Uiso 0.5 1 calc R U P H 1
O61 O 0.6205(2) 0.9578(4) 0.1785(2) 0.0622(17) Uani 1 1 d . . . I 1
C62 C 0.6057(5) 0.9117(9) 0.1365(4) 0.119(5) Uani 1 1 d . . . I 1
H62A H 0.6098 0.8612 0.1454 0.178 Uiso 1 1 calc R U . I 1
H62B H 0.6279 0.9229 0.1208 0.178 Uiso 1 1 calc R U . I 1
H62C H 0.5698 0.9209 0.1158 0.178 Uiso 1 1 calc R U . I 1
O63 O 0.67783(18) 0.9589(3) 0.2763(2) 0.0511(14) Uani 1 1 d . . . J 1
C64 C 0.7133(3) 0.9226(6) 0.3161(3) 0.065(2) Uani 1 1 d . . . J 1
H64A H 0.7159 0.9484 0.3435 0.098 Uiso 1 1 calc R U . J 1
H64B H 0.7472 0.9208 0.3151 0.098 Uiso 1 1 calc R U . J 1
H64C H 0.7011 0.8739 0.3168 0.098 Uiso 1 1 calc R U . J 1
O65 O 0.5854(2) 1.0293(3) 0.2374(2) 0.0613(16) Uani 1 1 d D . . K 1
C66 C 0.5276(10) 1.0628(15) 0.2000(10) 0.273(15) Uiso 1 1 d D . . K 1
H66A H 0.5132 1.0316 0.1732 0.409 Uiso 1 1 calc R U . K 1
H66B H 0.5326 1.1109 0.1904 0.409 Uiso 1 1 calc R U . K 1
H66C H 0.5039 1.0651 0.2151 0.409 Uiso 1 1 calc R U . K 1
O71 O 0.70807(19) 0.3730(3) 0.29237(17) 0.0432(11) Uani 1 1 d . . . L 1
C72 C 0.7505(3) 0.4067(6) 0.2878(3) 0.066(2) Uani 1 1 d . . . L 1
H72A H 0.7397 0.4248 0.2565 0.1 Uiso 1 1 calc R U . L 1
H72B H 0.7783 0.3719 0.2942 0.1 Uiso 1 1 calc R U . L 1
H72C H 0.7628 0.4465 0.3094 0.1 Uiso 1 1 calc R U . L 1
O73 O 0.65006(18) 0.3588(3) 0.19403(16) 0.0412(12) Uani 1 1 d . . . M 1
C74 C 0.6350(3) 0.3959(6) 0.1515(3) 0.061(2) Uani 1 1 d . . . M 1
H74A H 0.5976 0.3931 0.1345 0.092 Uiso 1 1 calc R U . M 1
H74B H 0.6517 0.3738 0.1334 0.092 Uiso 1 1 calc R U . M 1
H74C H 0.6455 0.4461 0.1573 0.092 Uiso 1 1 calc R U . M 1
O75 O 0.6226(2) 0.2776(3) 0.2566(2) 0.0532(14) Uani 1 1 d D . . N 1
C76A C 0.6489(14) 0.2135(14) 0.2677(14) 0.228(19) Uiso 0.6 1 d D . P N 1
H76A H 0.6252 0.175 0.2669 0.341 Uiso 0.5 1 calc R U P N 1
H76B H 0.6637 0.2032 0.2457 0.341 Uiso 0.5 1 calc R U P N 1
H76C H 0.6765 0.2167 0.2985 0.341 Uiso 0.5 1 calc R U P N 1
H76D H 0.6851 0.2215 0.2739 0.341 Uiso 0.5 1 calc R U P N 1
H76E H 0.6466 0.1934 0.295 0.341 Uiso 0.5 1 calc R U P N 1
H76F H 0.6337 0.1799 0.2422 0.341 Uiso 0.5 1 calc R U P N 1
C42B C 0.4185(11) 0.6578(12) -0.0110(10) 0.064(7) Uiso 0.5 1 d . . P O 2
C46B C 0.5864(12) 0.5167(16) 0.0618(10) 0.103(8) Uiso 0.5 1 d . . P P 2
C52B C 0.3105(9) 0.6232(12) 0.0047(7) 0.075(6) Uiso 0.5 1 d . . P Q 2
C56B C 0.183(2) 0.538(3) 0.0771(17) 0.197(19) Uiso 0.5 1 d . . P R 2
C76B C 0.6201(10) 0.2167(11) 0.2280(8) 0.065(6) Uiso 0.4 1 d D . P S 2
C1 C 0.1576(11) 0.6083(18) 0.1402(11) 0.272(15) Uiso 1 1 d D . . T 1
O1 O 0.1112(6) 0.5805(8) 0.1433(5) 0.189(6) Uiso 1 1 d D . . T 1
C2A C 0.3485(10) 0.0733(18) 0.1654(11) 0.123(10) Uiso 0.5 1 d D . P U 1
O2 O 0.3991(8) 0.0859(11) 0.1883(7) 0.255(8) Uiso 1 1 d D . . U 1
C2B C 0.3780(16) 0.075(2) 0.1425(10) 0.160(14) Uiso 0.5 1 d D . P V 2
C3 C 0.2945(9) 0.4310(12) -0.1034(8) 0.178(8) Uiso 1 1 d D . . . .
O3 O 0.3357(8) 0.3904(11) -0.0678(6) 0.263(9) Uiso 1 1 d D . . . .
C4A C 0.2832(19) 0.344(2) 0.0940(15) 0.28(2) Uiso 0.7 1 d D . P W 1
O4A O 0.2648(9) 0.3204(13) 0.1277(8) 0.204(9) Uiso 0.7 1 d D . P W 1
C4B C 0.3143(12) 0.2549(19) 0.1214(11) 0.082(10) Uiso 0.3 1 d D . P X 2
O4B O 0.3562(7) 0.2156(11) 0.1572(7) 0.059(5) Uiso 0.3 1 d D . P X 2
C5A C -0.014(3) 0.668(3) 0.104(2) 0.14(2) Uiso 0.3 1 d D . P . .
C5B C -0.0428(19) 0.649(3) 0.082(2) 0.113(16) Uiso 0.3 1 d D . P . .
O5 O 0.001(2) 0.607(2) 0.0862(13) 0.21(2) Uiso 0.3 1 d D . P . .
O6A O 0.2616(14) 0.506(2) -0.0220(13) 0.114(12) Uiso 0.25 1 d D . P . .
C6 C 0.2315(12) 0.4655(18) -0.0041(12) 0.133(11) Uiso 0.5 1 d D . P . .
O6B O 0.1798(11) 0.477(2) -0.0060(8) 0.130(14) Uiso 0.25 1 d D . P . .
O7 O -0.0152(13) 0.6680(18) 0.0056(10) 0.269(13) Uiso 0.7 1 d D . P Y 1
C7 C 0.019(3) 0.606(3) 0.017(3) 0.43(4) Uiso 0.7 1 d D . P Y 1
O8 O 0.5 0.2577(11) 0.25 0.185(8) Uiso 1 2 d DS . P . .
C8 C 0.5468(7) 0.2292(11) 0.2790(7) 0.076(6) Uiso 0.5 1 d D . P . .

loop_
_atom_site_aniso_label
_atom_site_aniso_U_11
_atom_site_aniso_U_22
_atom_site_aniso_U_33
_atom_site_aniso_U_23
_atom_site_aniso_U_13
_atom_site_aniso_U_12
W1 0.02570(13) 0.02701(13) 0.02525(12) 0.00424(9) 0.00497(10) 0.00387(9)
W2 0.01369(10) 0.02814(13) 0.03013(12) 0.00110(9) 0.00975(9) 0.00112(8)
W3 0.02108(11) 0.02856(13) 0.02143(11) -0.00403(9) 0.00774(9) -0.00141(9)
Co1 0.0107(4) 0.0211(5) 0.0175(4) 0 0.0052(4) 0
Co2 0.0187(4) 0.0274(4) 0.0422(5) 0.0064(4) 0.0131(4) -0.0022(3)
Fe2 0.0187(4) 0.0274(4) 0.0422(5) 0.0064(4) 0.0131(4) -0.0022(3)
Fe5 0.0175(4) 0.0423(5) 0.0240(4) 0.0050(4) 0.0013(3) 0.0011(4)
Fe3 0.0217(4) 0.0251(4) 0.0293(4) 0.0005(3) 0.0130(3) 0.0049(3)
Co4 0.0306(4) 0.0383(5) 0.0233(4) 0.0011(4) 0.0139(4) 0.0005(4)
Fe4 0.0306(4) 0.0383(5) 0.0233(4) 0.0011(4) 0.0139(4) 0.0005(4)
C11 0.022(3) 0.030(3) 0.021(3) 0.000(2) 0.006(2) 0.000(2)
N11 0.017(2) 0.027(3) 0.026(2) -0.004(2) 0.0081(19) -0.0040(19)
C12 0.020(3) 0.034(3) 0.042(4) 0.001(3) 0.012(3) 0.003(2)
N12 0.022(3) 0.051(4) 0.049(3) -0.002(3) 0.016(3) 0.006(2)
C13 0.026(3) 0.034(3) 0.040(3) 0.009(3) 0.018(3) 0.006(3)
N13 0.021(3) 0.043(3) 0.047(3) 0.011(3) 0.010(2) -0.001(2)
C14 0.025(3) 0.035(3) 0.020(3) 0.003(2) 0.006(2) -0.002(3)
N14 0.033(3) 0.041(3) 0.028(3) 0.001(2) 0.015(2) -0.002(2)
C15 0.019(3) 0.051(4) 0.032(3) 0.013(3) 0.003(3) 0.000(3)
N15 0.026(3) 0.061(4) 0.037(3) 0.016(3) -0.001(2) -0.005(3)
C16A 0.073(9) 0.057(8) 0.068(8) 0.019(7) 0.023(7) 0.026(7)
N16A 0.118(10) 0.104(10) 0.103(10) 0.011(8) 0.043(8) 0.038(8)
C17 0.031(3) 0.057(5) 0.020(3) 0.005(3) -0.001(3) 0.008(3)
N17 0.055(4) 0.076(5) 0.039(4) 0.004(3) 0.002(3) 0.014(4)
C18A 0.036(6) 0.042(6) 0.027(5) 0.010(5) -0.004(5) -0.003(5)
N18A 0.078(8) 0.054(7) 0.059(7) 0.025(6) 0.004(6) -0.023(6)
C21 0.021(3) 0.027(3) 0.020(3) -0.001(2) 0.011(2) 0.006(2)
N21 0.020(2) 0.025(2) 0.024(2) -0.0020(19) 0.008(2) 0.0035(19)
C22 0.016(3) 0.033(3) 0.039(3) 0.002(3) 0.008(2) -0.002(2)
N22 0.022(3) 0.038(3) 0.052(4) 0.003(3) 0.010(3) 0.002(2)
C23 0.016(3) 0.033(3) 0.033(3) -0.002(3) 0.011(2) 0.003(2)
N23 0.024(3) 0.038(3) 0.041(3) 0.001(2) 0.018(2) 0.001(2)
C24 0.030(3) 0.030(3) 0.036(3) 0.001(3) 0.019(3) 0.004(2)
N24 0.037(3) 0.047(4) 0.033(3) 0.003(3) 0.014(3) 0.006(3)
C25 0.017(3) 0.035(3) 0.028(3) -0.003(3) 0.005(2) -0.002(2)
N25 0.025(3) 0.039(3) 0.033(3) -0.003(2) 0.005(2) -0.006(2)
C26 0.026(3) 0.036(4) 0.087(6) 0.003(4) 0.032(4) 0.004(3)
N26 0.039(4) 0.050(4) 0.132(7) 0.006(4) 0.049(5) 0.010(3)
C27 0.037(4) 0.070(6) 0.067(5) 0.017(5) 0.030(4) 0.005(4)
N27A 0.052(7) 0.062(8) 0.059(7) 0.009(7) 0.047(6) -0.013(6)
C28 0.025(3) 0.031(3) 0.051(4) 0.009(3) 0.013(3) -0.003(3)
N28 0.030(3) 0.051(4) 0.072(5) 0.006(3) 0.011(3) -0.012(3)
C31 0.016(2) 0.029(3) 0.021(3) 0.002(2) 0.006(2) -0.003(2)
N31 0.015(2) 0.026(2) 0.023(2) 0.006(2) 0.0050(18) 0.0022(18)
C32 0.029(3) 0.031(3) 0.027(3) -0.001(2) 0.019(3) 0.005(2)
N32 0.029(3) 0.033(3) 0.036(3) -0.002(2) 0.013(2) 0.006(2)
C33 0.026(3) 0.030(3) 0.023(3) 0.003(2) 0.011(2) -0.001(2)
N33 0.035(3) 0.034(3) 0.037(3) 0.000(2) 0.016(3) 0.000(2)
C34 0.032(3) 0.044(4) 0.022(3) -0.002(3) 0.014(3) 0.005(3)
N34 0.044(3) 0.042(3) 0.028(3) -0.002(2) 0.020(3) 0.001(3)
C35 0.030(3) 0.042(4) 0.024(3) 0.001(3) 0.010(3) 0.000(3)
N35 0.034(3) 0.056(4) 0.027(3) 0.005(3) 0.006(2) 0.013(3)
C36A 0.039(6) 0.020(5) 0.041(6) -0.006(4) 0.019(5) -0.006(5)
N36A 0.075(7) 0.047(6) 0.079(7) -0.001(6) 0.044(6) -0.007(6)
C37A 0.024(5) 0.051(6) 0.039(6) -0.009(5) 0.009(5) -0.010(5)
N37A 0.049(6) 0.086(7) 0.056(6) -0.029(6) 0.012(5) -0.005(6)
C38 0.045(4) 0.037(4) 0.029(3) -0.009(3) 0.017(3) -0.001(3)
N38 0.072(5) 0.058(4) 0.050(4) -0.010(3) 0.039(4) 0.007(4)
O41 0.041(3) 0.066(4) 0.031(2) -0.004(2) 0.017(2) 0.007(2)
C42A 0.042(8) 0.060(11) 0.037(8) -0.013(9) 0.003(7) 0.016(9)
O43 0.053(3) 0.057(3) 0.064(4) 0.017(3) 0.032(3) 0.000(3)
O45 0.052(3) 0.054(3) 0.047(3) 0.000(3) 0.026(3) 0.014(3)
C46A 0.075(12) 0.046(9) 0.051(9) -0.002(8) 0.032(9) 0.019(8)
O51 0.042(3) 0.078(4) 0.031(3) 0.006(3) 0.006(2) 0.006(3)
C52A 0.056(10) 0.100(13) 0.041(8) 0.024(9) 0.013(7) -0.006(9)
O53 0.029(2) 0.056(3) 0.032(2) -0.001(2) 0.002(2) 0.007(2)
C54 0.075(7) 0.088(7) 0.046(5) 0.009(5) 0.002(5) 0.031(6)
O55 0.045(3) 0.050(3) 0.063(3) -0.003(3) 0.020(3) -0.011(3)
C56A 0.065(13) 0.115(19) 0.072(13) -0.018(13) 0.030(11) -0.036(13)
O61 0.046(3) 0.084(4) 0.066(4) 0.032(3) 0.032(3) 0.014(3)
C62 0.091(9) 0.203(17) 0.077(8) 0.015(10) 0.048(8) 0.005(10)
O63 0.023(2) 0.055(3) 0.068(4) 0.004(3) 0.012(2) -0.013(2)
C64 0.030(4) 0.088(7) 0.062(5) -0.007(5) 0.004(4) -0.009(4)
O65 0.056(4) 0.028(3) 0.095(5) 0.003(3) 0.026(3) 0.006(2)
O71 0.038(3) 0.047(3) 0.044(3) 0.005(2) 0.016(2) 0.004(2)
C72 0.044(5) 0.075(6) 0.075(6) 0.004(5) 0.019(5) 0.005(4)
O73 0.040(3) 0.053(3) 0.035(2) 0.003(2) 0.020(2) 0.020(2)
C74 0.052(5) 0.095(7) 0.043(4) 0.011(5) 0.026(4) 0.021(5)
O75 0.064(4) 0.027(3) 0.071(4) -0.007(3) 0.031(3) -0.003(2)

loop_
_atom_type_symbol
_atom_type_description
_atom_type_scat_dispersion_real
_atom_type_scat_dispersion_imag
_atom_type_scat_source
C C 0.0033 0.0016 'International Tables Vol C Tables 4.2.6.8 and 6.1.1.4'
H H 0 0 'International Tables Vol C Tables 4.2.6.8 and 6.1.1.4'
N N 0.0061 0.0033 'International Tables Vol C Tables 4.2.6.8 and 6.1.1.4'
O O 0.0106 0.006 'International Tables Vol C Tables 4.2.6.8 and 6.1.1.4'
Fe Fe 0.3463 0.8444 'International Tables Vol C Tables 4.2.6.8 and 6.1.1.4'
W W -0.849 6.8722 'International Tables Vol C Tables 4.2.6.8 and 6.1.1.4'
Co Co 0.3494 0.9721 'International Tables Vol C Tables 4.2.6.8 and 6.1.1.4'

loop_
_geom_angle_atom_site_label_1
_geom_angle_atom_site_label_2
_geom_angle_atom_site_label_3
_geom_angle
_geom_angle_site_symmetry_1
_geom_angle_site_symmetry_3
C16A W1 C18A 56.9(8) . .
C16A W1 C18B 77.6(9) . .
C18A W1 C18B 24.0(6) . .
C16A W1 C13 112.0(7) . .
C18A W1 C13 70.6(4) . .
C18B W1 C13 67.8(6) . .
C16A W1 C15 91.2(7) . .
C18A W1 C15 142.6(4) . .
C18B W1 C15 144.5(6) . .
C13 W1 C15 145.9(2) . .
C16A W1 C14 144.6(6) . .
C18A W1 C14 102.4(5) . .
C18B W1 C14 78.4(6) . .
C13 W1 C14 82.0(2) . .
C15 W1 C14 93.4(2) . .
C16A W1 C12 70.1(6) . .
C18A W1 C12 95.4(5) . .
C18B W1 C12 116.1(6) . .
C13 W1 C12 75.6(2) . .
C15 W1 C12 90.4(3) . .
C14 W1 C12 144.9(2) . .
C16A W1 C17 74.8(6) . .
C18A W1 C17 77.9(4) . .
C18B W1 C17 69.7(6) . .
C13 W1 C17 133.8(3) . .
C15 W1 C17 74.9(3) . .
C14 W1 C17 72.5(2) . .
C12 W1 C17 141.5(2) . .
C16A W1 C11 140.9(6) . .
C18A W1 C11 143.1(4) . .
C18B W1 C11 133.8(6) . .
C13 W1 C11 72.6(2) . .
C15 W1 C11 73.8(2) . .
C14 W1 C11 73.6(2) . .
C12 W1 C11 74.1(2) . .
C17 W1 C11 131.7(3) . .
C16A W1 C16B 21.5(6) . .
C18A W1 C16B 77.0(6) . .
C18B W1 C16B 95.2(7) . .
C13 W1 C16B 131.3(5) . .
C15 W1 C16B 69.7(5) . .
C14 W1 C16B 141.1(4) . .
C12 W1 C16B 72.2(4) . .
C17 W1 C16B 69.3(4) . .
C11 W1 C16B 129.3(4) . .
C22 W2 C25 99.7(2) . .
C22 W2 C24 86.2(2) . .
C25 W2 C24 147.1(2) . .
C22 W2 C26 145.5(2) . .
C25 W2 C26 89.5(3) . .
C24 W2 C26 103.9(3) . .
C22 W2 C21 71.9(2) . .
C25 W2 C21 75.1(2) . .
C24 W2 C21 76.2(2) . .
C26 W2 C21 142.3(2) . .
C22 W2 C27 77.6(3) . .
C25 W2 C27 142.5(3) . .
C24 W2 C27 70.4(3) . .
C26 W2 C27 75.1(3) . .
C21 W2 C27 135.7(3) . .
C22 W2 C28 74.4(2) . .
C25 W2 C28 71.6(2) . .
C24 W2 C28 140.2(2) . .
C26 W2 C28 77.3(3) . .
C21 W2 C28 126.9(2) . .
C27 W2 C28 71.6(3) . .
C22 W2 C23 143.2(2) . .
C25 W2 C23 77.2(2) . .
C24 W2 C23 79.0(2) . .
C26 W2 C23 71.3(2) . .
C21 W2 C23 71.9(2) . .
C27 W2 C23 126.7(3) . .
C28 W2 C23 135.4(2) . .
C36B W3 C34 142.2(7) . .
C36B W3 C32 90.5(7) . .
C34 W3 C32 95.0(2) . .
C36B W3 C35 112.8(7) . .
C34 W3 C35 82.4(2) . .
C32 W3 C35 145.1(2) . .
C36B W3 C37A 62.3(8) . .
C34 W3 C37A 95.5(4) . .
C32 W3 C37A 146.0(4) . .
C35 W3 C37A 68.5(4) . .
C36B W3 C37B 75.1(9) . .
C34 W3 C37B 77.9(7) . .
C32 W3 C37B 142.3(6) . .
C35 W3 C37B 71.4(6) . .
C37A W3 C37B 18.3(6) . .
C36B W3 C33 71.5(7) . .
C34 W3 C33 145.9(2) . .
C32 W3 C33 88.5(2) . .
C35 W3 C33 75.7(2) . .
C37A W3 C33 100.4(4) . .
C37B W3 C33 118.0(7) . .
C36B W3 C31 142.6(7) . .
C34 W3 C31 74.0(2) . .
C32 W3 C31 73.2(2) . .
C35 W3 C31 72.6(2) . .
C37A W3 C31 140.8(4) . .
C37B W3 C31 136.6(6) . .
C33 W3 C31 74.6(2) . .
C36B W3 C38 73.6(7) . .
C34 W3 C38 71.8(2) . .
C32 W3 C38 74.9(2) . .
C35 W3 C38 135.1(2) . .
C37A W3 C38 77.9(4) . .
C37B W3 C38 67.7(6) . .
C33 W3 C38 141.0(2) . .
C31 W3 C38 130.2(2) . .
C36B W3 C36A 14.8(7) . .
C34 W3 C36A 143.4(4) . .
C32 W3 C36A 75.7(4) . .
C35 W3 C36A 125.0(4) . .
C37A W3 C36A 76.6(6) . .
C37B W3 C36A 88.1(7) . .
C33 W3 C36A 70.3(4) . .
C31 W3 C36A 133.1(4) . .
C38 W3 C36A 71.5(4) . .
N21 Co1 N21 176.1(3) 2_655 .
N21 Co1 N11 89.91(19) 2_655 2_655
N21 Co1 N11 87.41(19) . 2_655
N21 Co1 N11 87.41(19) 2_655 .
N21 Co1 N11 89.92(19) . .
N11 Co1 N11 93.4(3) 2_655 .
N21 Co1 N31 92.79(19) 2_655 .
N21 Co1 N31 90.00(19) . .
N11 Co1 N31 176.40(19) 2_655 .
N11 Co1 N31 89.11(19) . .
N21 Co1 N31 90.00(19) 2_655 2_655
N21 Co1 N31 92.79(19) . 2_655
N11 Co1 N31 89.11(19) 2_655 2_655
N11 Co1 N31 176.40(19) . 2_655
N31 Co1 N31 88.5(3) . 2_655
O63 Co2 N22 91.2(2) . .
O63 Co2 O65 85.1(2) . .
N22 Co2 O65 175.6(2) . .
O63 Co2 N13 177.0(2) . .
N22 Co2 N13 91.5(2) . .
O65 Co2 N13 92.1(2) . .
O63 Co2 N12 88.1(2) . 2_655
N22 Co2 N12 91.0(3) . 2_655
O65 Co2 N12 91.4(3) . 2_655
N13 Co2 N12 93.0(2) . 2_655
O63 Co2 O61 90.0(2) . .
N22 Co2 O61 90.7(3) . .
O65 Co2 O61 86.8(3) . .
N13 Co2 O61 88.8(2) . .
N12 Co2 O61 177.5(3) 2_655 .
N35 Fe5 O53 175.9(2) . .
N35 Fe5 N25 93.6(2) . 2_655
O53 Fe5 N25 89.9(2) . 2_655
N35 Fe5 N15 91.2(3) . .
O53 Fe5 N15 90.9(2) . .
N25 Fe5 N15 91.1(2) 2_655 .
N35 Fe5 O55 88.8(2) . .
O53 Fe5 O55 89.0(2) . .
N25 Fe5 O55 91.2(2) 2_655 .
N15 Fe5 O55 177.7(2) . .
N35 Fe5 O51 89.6(2) . .
O53 Fe5 O51 86.8(2) . .
N25 Fe5 O51 175.2(2) 2_655 .
N15 Fe5 O51 92.5(2) . .
O55 Fe5 O51 85.2(2) . .
N32 Fe3 O75 93.4(2) . .
N32 Fe3 N33 91.3(2) . 2_655
O75 Fe3 N33 89.1(2) . 2_655
N32 Fe3 N23 92.0(2) . .
O75 Fe3 N23 172.5(2) . .
N33 Fe3 N23 96.0(2) 2_655 .
N32 Fe3 O73 89.8(2) . .
O75 Fe3 O73 86.9(2) . .
N33 Fe3 O73 175.9(2) 2_655 .
N23 Fe3 O73 87.9(2) . .
N32 Fe3 O71 177.0(2) . .
O75 Fe3 O71 85.5(2) . .
N33 Fe3 O71 91.5(2) 2_655 .
N23 Fe3 O71 88.8(2) . .
O73 Fe3 O71 87.26(19) . .
N14 Co4 N24 94.2(2) . .
N14 Co4 O41 91.0(2) . .
N24 Co4 O41 174.0(2) . .
N14 Co4 N34 91.7(2) . .
N24 Co4 N34 92.0(2) . .
O41 Co4 N34 90.7(2) . .
N14 Co4 O43 89.9(2) . .
N24 Co4 O43 91.5(2) . .
O41 Co4 O43 85.6(2) . .
N34 Co4 O43 176.0(2) . .
N14 Co4 O45 174.3(2) . .
N24 Co4 O45 89.3(2) . .
O41 Co4 O45 85.2(2) . .
N34 Co4 O45 92.7(2) . .
O43 Co4 O45 85.5(2) . .
N11 C11 W1 177.9(5) . .
C11 N11 Co1 175.2(4) . .
N12 C12 W1 177.3(5) . .
C12 N12 Fe2 174.0(6) . 2_655
C12 N12 Co2 174.0(6) . 2_655
N13 C13 W1 178.7(6) . .
C13 N13 Co2 174.8(6) . .
N14 C14 W1 177.9(5) . .
C14 N14 Co4 173.1(5) . .
N15 C15 W1 178.1(6) . .
C15 N15 Fe5 172.2(6) . .
C16B C16A N16A 93(3) . .
C16B C16A N16B 45.3(18) . .
N16A C16A N16B 47.8(16) . .
C16B C16A C18A 141(2) . .
N16A C16A C18A 120(2) . .
N16B C16A C18A 156.1(15) . .
C16B C16A W1 86.4(19) . .
N16A C16A W1 178(2) . .
N16B C16A W1 131.7(16) . .
C18A C16A W1 61.7(7) . .
C16A C16B N16B 105(2) . .
C16A C16B N16A 53.4(19) . .
N16B C16B N16A 51.8(13) . .
C16A C16B W1 72.1(18) . .
N16B C16B W1 176.7(16) . .
N16A C16B W1 125.5(15) . .
C16A N16A N16B 84(2) . .
N16B N16A C16B 51.0(14) . .
C16B N16B N16A 77.3(18) . .
N16A N16B C16A 47.7(14) . .
N17 C17 W1 178.0(7) . .
C18B C18A N18A 100(2) . .
N18A C18A N18B 54.8(13) . .
C18B C18A C16A 128(2) . .
N18A C18A C16A 120.4(16) . .
N18B C18A C16A 150.2(13) . .
C18B C18A W1 78.3(18) . .
N18A C18A W1 177.8(17) . .
N18B C18A W1 123.0(13) . .
C16A C18A W1 61.4(7) . .
C18A C18B N18B 105(3) . .
C18A C18B N18A 47.0(16) . .
N18B C18B N18A 58.0(15) . .
C18A C18B W1 77.7(18) . .
N18B C18B W1 177(2) . .
N18A C18B W1 124.7(15) . .
C18A N18A N18B 82.0(17) . .
N18B N18A C18B 48.5(13) . .
C18B N18B N18A 73.5(18) . .
N21 C21 W2 177.6(5) . .
C21 N21 Co1 176.7(5) . .
N22 C22 W2 177.7(5) . .
C22 N22 Co2 173.9(6) . .
N23 C23 W2 175.7(5) . .
C23 N23 Fe3 176.6(6) . .
N24 C24 W2 175.4(6) . .
C24 N24 Co4 173.6(6) . .
N25 C25 W2 177.6(5) . .
C25 N25 Fe5 166.5(6) . 2_655
N26 C26 W2 179.3(9) . .
N27A C27 W2 169.7(13) . .
N28 C28 W2 179.2(7) . .
N31 C31 W3 178.0(5) . .
C31 N31 Co1 178.3(4) . .
N32 C32 W3 178.3(5) . .
C32 N32 Fe3 168.2(5) . .
N33 C33 W3 178.4(6) . .
C33 N33 Fe3 170.4(5) . 2_655
N34 C34 W3 178.0(5) . .
C34 N34 Co4 170.7(5) . .
N35 C35 W3 178.7(6) . .
C35 N35 Fe5 179.2(6) . .
C36B C36A N36A 112(4) . .
C36B C36A N36B 77(4) . .
C36B C36A W3 70(3) . .
N36A C36A W3 177.9(17) . .
N36B C36A W3 146.7(19) . .
N36B N36A C36A 76(3) . .
N36B N36A C36B 55(3) . .
C36A C36B N36B 76(3) . .
C36A C36B N36A 47(3) . .
C36A C36B W3 95(4) . .
N36B C36B W3 171(3) . .
N36A C36B W3 142.1(18) . .
N36A N36B C36A 68(3) . .
N36A N36B C36B 96(4) . .
C37B C37A N37A 95(3) . .
C37B C37A N37B 53(3) . .
C37B C37A W3 81(2) . .
N37A C37A W3 175.9(15) . .
N37B C37A W3 134.0(17) . .
N37B N37A C37A 80.1(18) . .
N37B N37A C37B 51.1(17) . .
C37A C37B N37B 97(3) . .
C37A C37B N37A 56(2) . .
C37A C37B W3 81(2) . .
N37B C37B W3 175(3) . .
N37A C37B W3 136.6(18) . .
N37A N37B C37B 88(3) . .
N37A N37B C37A 57.9(17) . .
N38 C38 W3 178.5(7) . .
C42A O41 Co4 130.2(8) . .
O41 C42A H42A 109.5 . .
O41 C42A H42B 109.5 . .
H42A C42A H42B 109.5 . .
O41 C42A H42C 109.5 . .
H42A C42A H42C 109.5 . .
H42B C42A H42C 109.5 . .
C44 O43 Co4 133.2(19) . .
O43 C44 H44A 109.5 . .
O43 C44 H44B 109.5 . .
H44A C44 H44B 109.5 . .
O43 C44 H44C 109.5 . .
H44A C44 H44C 109.5 . .
H44B C44 H44C 109.5 . .
O43 C44 H44D 109.5 . .
H44A C44 H44D 141.1 . .
H44B C44 H44D 56.3 . .
H44C C44 H44D 56.3 . .
O43 C44 H44E 109.5 . .
H44A C44 H44E 56.3 . .
H44B C44 H44E 141.1 . .
H44C C44 H44E 56.3 . .
H44D C44 H44E 109.5 . .
O43 C44 H44F 109.5 . .
H44A C44 H44F 56.3 . .
H44B C44 H44F 56.3 . .
H44C C44 H44F 141.1 . .
H44D C44 H44F 109.5 . .
H44E C44 H44F 109.5 . .
C46A O45 Co4 132.1(8) . .
O45 C46A H46A 109.5 . .
O45 C46A H46B 109.5 . .
H46A C46A H46B 109.5 . .
O45 C46A H46C 109.5 . .
H46A C46A H46C 109.5 . .
H46B C46A H46C 109.5 . .
C52A O51 Fe5 124.6(9) . .
O51 C52A H52A 109.5 . .
O51 C52A H52B 109.5 . .
H52A C52A H52B 109.5 . .
O51 C52A H52C 109.5 . .
H52A C52A H52C 109.5 . .
H52B C52A H52C 109.5 . .
C54 O53 Fe5 127.0(5) . .
O53 C54 H54A 109.5 . .
O53 C54 H54B 109.5 . .
H54A C54 H54B 109.5 . .
O53 C54 H54C 109.5 . .
H54A C54 H54C 109.5 . .
H54B C54 H54C 109.5 . .
O53 C54 H54D 109.5 . .
H54A C54 H54D 141.1 . .
H54B C54 H54D 56.3 . .
H54C C54 H54D 56.3 . .
O53 C54 H54E 109.5 . .
H54A C54 H54E 56.3 . .
H54B C54 H54E 141.1 . .
H54C C54 H54E 56.3 . .
H54D C54 H54E 109.5 . .
O53 C54 H54F 109.5 . .
H54A C54 H54F 56.3 . .
H54B C54 H54F 56.3 . .
H54C C54 H54F 141.1 . .
H54D C54 H54F 109.5 . .
H54E C54 H54F 109.5 . .
C56A O55 Fe5 118.5(8) . .
O55 C56A H56A 109.5 . .
O55 C56A H56B 109.5 . .
H56A C56A H56B 109.5 . .
O55 C56A H56C 109.5 . .
H56A C56A H56C 109.5 . .
H56B C56A H56C 109.5 . .
C62 O61 Co2 121.7(7) . .
O61 C62 H62A 109.5 . .
O61 C62 H62B 109.5 . .
H62A C62 H62B 109.5 . .
O61 C62 H62C 109.5 . .
H62A C62 H62C 109.5 . .
H62B C62 H62C 109.5 . .
C64 O63 Co2 127.2(5) . .
O63 C64 H64A 109.5 . .
O63 C64 H64B 109.5 . .
H64A C64 H64B 109.5 . .
O63 C64 H64C 109.5 . .
H64A C64 H64C 109.5 . .
H64B C64 H64C 109.5 . .
C66 O65 Co2 122.1(11) . .
O65 C66 H66A 109.5 . .
O65 C66 H66B 109.5 . .
H66A C66 H66B 109.5 . .
O65 C66 H66C 109.5 . .
H66A C66 H66C 109.5 . .
H66B C66 H66C 109.5 . .
C72 O71 Fe3 125.6(5) . .
O71 C72 H72A 109.5 . .
O71 C72 H72B 109.5 . .
H72A C72 H72B 109.5 . .
O71 C72 H72C 109.5 . .
H72A C72 H72C 109.5 . .
H72B C72 H72C 109.5 . .
C74 O73 Fe3 125.9(4) . .
O73 C74 H74A 109.5 . .
O73 C74 H74B 109.5 . .
H74A C74 H74B 109.5 . .
O73 C74 H74C 109.5 . .
H74A C74 H74C 109.5 . .
H74B C74 H74C 109.5 . .
C76A O75 Fe3 144.5(18) . .
O75 C76A H76A 109.5 . .
O75 C76A H76B 109.5 . .
H76A C76A H76B 109.5 . .
O75 C76A H76C 109.5 . .
H76A C76A H76C 109.5 . .
H76B C76A H76C 109.5 . .
O75 C76A H76D 109.5 . .
H76A C76A H76D 141.1 . .
H76B C76A H76D 56.3 . .
H76C C76A H76D 56.3 . .
O75 C76A H76E 109.5 . .
H76A C76A H76E 56.3 . .
H76B C76A H76E 141.1 . .
H76C C76A H76E 56.3 . .
H76D C76A H76E 109.5 . .
O75 C76A H76F 109.5 . .
H76A C76A H76F 56.3 . .
H76B C76A H76F 56.3 . .
H76C C76A H76F 141.1 . .
H76D C76A H76F 109.5 . .
H76E C76A H76F 109.5 . .
C5B C5A O5 73(2) . .
C5A C5B O5 71(2) . .
O6A C6 O6B 131(4) . .
C8 O8 C8 135(3) . 2_655

loop_
_geom_bond_atom_site_label_1
_geom_bond_atom_site_label_2
_geom_bond_distance
_geom_bond_site_symmetry_2
W1 C16A 2.109(18) .
W1 C18A 2.114(14) .
W1 C18B 2.12(2) .
W1 C13 2.131(7) .
W1 C15 2.138(7) .
W1 C14 2.140(6) .
W1 C12 2.140(7) .
W1 C17 2.153(6) .
W1 C11 2.166(6) .
W1 C16B 2.212(15) .
W2 C22 2.131(6) .
W2 C25 2.133(6) .
W2 C24 2.136(7) .
W2 C26 2.141(6) .
W2 C21 2.163(5) .
W2 C27 2.163(8) .
W2 C28 2.168(7) .
W2 C23 2.171(6) .
W3 C36B 2.06(3) .
W3 C34 2.133(7) .
W3 C32 2.136(6) .
W3 C35 2.142(7) .
W3 C37A 2.142(11) .
W3 C37B 2.15(2) .
W3 C33 2.157(5) .
W3 C31 2.158(6) .
W3 C38 2.162(6) .
W3 C36A 2.185(12) .
Co1 N21 1.932(5) 2_655
Co1 N21 1.932(5) .
Co1 N11 1.936(5) 2_655
Co1 N11 1.936(5) .
Co1 N31 1.937(5) .
Co1 N31 1.937(5) 2_655
Co2 O63 2.019(5) .
Co2 N22 2.025(6) .
Co2 O65 2.040(5) .
Co2 N13 2.043(5) .
Co2 N12 2.047(6) 2_655
Co2 O61 2.055(5) .
Fe5 N35 2.051(6) .
Fe5 O53 2.060(5) .
Fe5 N25 2.065(6) 2_655
Fe5 N15 2.064(6) .
Fe5 O55 2.082(5) .
Fe5 O51 2.087(5) .
Fe3 N32 2.071(5) .
Fe3 O75 2.080(5) .
Fe3 N33 2.085(5) 2_655
Fe3 N23 2.088(6) .
Fe3 O73 2.096(4) .
Fe3 O71 2.122(5) .
Co4 N14 2.033(6) .
Co4 N24 2.044(6) .
Co4 O41 2.047(5) .
Co4 N34 2.056(6) .
Co4 O43 2.060(5) .
Co4 O45 2.075(5) .
C11 N11 1.150(7) .
C12 N12 1.148(8) .
N12 Fe2 2.047(6) 2_655
N12 Co2 2.047(6) 2_655
C13 N13 1.152(8) .
C14 N14 1.158(8) .
C15 N15 1.159(9) .
C16A C16B 0.81(2) .
C16A N16A 1.18(3) .
C16A N16B 1.59(3) .
C16B N16B 1.17(2) .
C16B N16A 1.47(3) .
N16A N16B 1.18(3) .
C17 N17 1.147(9) .
C18A C18B 0.88(2) .
C18A N18A 1.166(19) .
C18A N18B 1.69(3) .
C18B N18B 1.23(3) .
C18B N18A 1.57(3) .
N18A N18B 1.39(3) .
C21 N21 1.143(7) .
C22 N22 1.152(8) .
C23 N23 1.131(8) .
C24 N24 1.149(9) .
C25 N25 1.143(8) .
N25 Fe5 2.065(6) 2_655
C26 N26 1.147(9) .
C27 N27A 1.171(16) .
C28 N28 1.140(9) .
C31 N31 1.155(7) .
C32 N32 1.158(8) .
C33 N33 1.134(7) .
N33 Fe3 2.085(5) 2_655
C34 N34 1.162(8) .
C35 N35 1.151(8) .
C36A C36B 0.56(2) .
C36A N36A 1.133(17) .
C36A N36B 1.18(3) .
N36A N36B 0.70(3) .
N36A C36B 1.44(3) .
C36B N36B 1.19(4) .
C37A C37B 0.68(2) .
C37A N37A 1.162(16) .
C37A N37B 1.35(3) .
N37A N37B 0.92(3) .
N37A C37B 1.40(3) .
C37B N37B 1.09(3) .
C38 N38 1.153(9) .
O41 C42A 1.418(17) .
C42A H42A 0.98 .
C42A H42B 0.98 .
C42A H42C 0.98 .
O43 C44 1.66(4) .
C44 H44A 0.98 .
C44 H44B 0.98 .
C44 H44C 0.98 .
C44 H44D 0.98 .
C44 H44E 0.98 .
C44 H44F 0.98 .
O45 C46A 1.351(17) .
C46A H46A 0.98 .
C46A H46B 0.98 .
C46A H46C 0.98 .
O51 C52A 1.379(18) .
C52A H52A 0.98 .
C52A H52B 0.98 .
C52A H52C 0.98 .
O53 C54 1.440(11) .
C54 H54A 0.98 .
C54 H54B 0.98 .
C54 H54C 0.98 .
C54 H54D 0.98 .
C54 H54E 0.98 .
C54 H54F 0.98 .
O55 C56A 1.60(2) .
C56A H56A 0.98 .
C56A H56B 0.98 .
C56A H56C 0.98 .
O61 C62 1.507(15) .
C62 H62A 0.98 .
C62 H62B 0.98 .
C62 H62C 0.98 .
O63 C64 1.433(10) .
C64 H64A 0.98 .
C64 H64B 0.98 .
C64 H64C 0.98 .
O65 C66 1.71(3) .
C66 H66A 0.98 .
C66 H66B 0.98 .
C66 H66C 0.98 .
O71 C72 1.426(10) .
C72 H72A 0.98 .
C72 H72B 0.98 .
C72 H72C 0.98 .
O73 C74 1.432(9) .
C74 H74A 0.98 .
C74 H74B 0.98 .
C74 H74C 0.98 .
O75 C76A 1.383(18) .
C76A H76A 0.98 .
C76A H76B 0.98 .
C76A H76C 0.98 .
C76A H76D 0.98 .
C76A H76E 0.98 .
C76A H76F 0.98 .
C1 O1 1.463(18) .
C2A O2 1.346(18) .
C3 O3 1.470(16) .
C4A O4A 1.450(19) .
C4B O4B 1.469(18) .
C5A C5B 0.90(8) .
C5A O5 1.42(2) .
C5B O5 1.44(2) .
O6A C6 1.436(19) .
C6 O6B 1.469(19) .
O7 C7 1.46(2) .
O8 C8 1.384(15) .
O8 C8 1.384(15) 2_655

loop_
_geom_torsion_atom_site_label_1
_geom_torsion_atom_site_label_2
_geom_torsion_atom_site_label_3
_geom_torsion_atom_site_label_4
_geom_torsion
N16A C16A C16B N16B 4(3)
C18A C16A C16B N16B -145(3)
W1 C16A C16B N16B -178.3(15)
N16B C16A C16B N16A -4(3)
C18A C16A C16B N16A -149(4)
W1 C16A C16B N16A 178(2)
N16A C16A C16B W1 -178(2)
N16B C16A C16B W1 178.3(15)
C18A C16A C16B W1 33(3)
C16B C16A N16A N16B -4(3)
C18A C16A N16A N16B 154.7(18)
N16B C16A N16A C16B 4(3)
C18A C16A N16A C16B 158(3)
N16B C16B N16A C16A -175(3)
W1 C16B N16A C16A 2(2)
C16A C16B N16A N16B 175(3)
W1 C16B N16A N16B 177.8(18)
C16A C16B N16B N16A -4(3)
N16A C16B N16B C16A 4(3)
C16A N16A N16B C16B 2.6(18)
C16B N16A N16B C16A -2.6(18)
N16A C16A N16B C16B -175(4)
C18A C16A N16B C16B 118(5)
W1 C16A N16B C16B 2(2)
C16B C16A N16B N16A 175(4)
C18A C16A N16B N16A -67(4)
W1 C16A N16B N16A 177(3)
N18A C18A C18B N18B -1(3)
C16A C18A C18B N18B 140.7(19)
W1 C18A C18B N18B 179(2)
N18B C18A C18B N18A 1(3)
C16A C18A C18B N18A 142(3)
W1 C18A C18B N18A 180.0(12)
N18A C18A C18B W1 180.0(12)
N18B C18A C18B W1 -179(2)
C16A C18A C18B W1 -38.0(19)
C18B C18A N18A N18B 1(2)
C16A C18A N18A N18B -144.9(16)
N18B C18A N18A C18B -1(2)
C16A C18A N18A C18B -146(3)
N18B C18B N18A C18A 179(3)
W1 C18B N18A C18A 0.0(15)
C18A C18B N18A N18B -179(3)
W1 C18B N18A N18B -179(2)
C18A C18B N18B N18A 1(2)
N18A C18B N18B C18A -1(2)
C18A N18A N18B C18B -0.8(16)
C18B N18A N18B C18A 0.8(16)
N18A C18A N18B C18B 178(3)
C16A C18A N18B C18B -91(4)
W1 C18A N18B C18B -2(2)
C18B C18A N18B N18A -178(3)
C16A C18A N18B N18A 91(3)
W1 C18A N18B N18A -179.9(15)
C36B C36A N36A N36B 0(5)
N36B C36A N36A C36B 0(5)
N36A C36A C36B N36B 0(3)
W3 C36A C36B N36B -179(2)
N36B C36A C36B N36A 0(3)
W3 C36A C36B N36A -179.1(14)
N36A C36A C36B W3 179.1(14)
N36B C36A C36B W3 179(2)
N36B N36A C36B C36A 180(6)
C36A N36A C36B N36B -180(6)
N36B N36A C36B W3 178(4)
C36A N36A C36B W3 -1(2)
C36B N36A N36B C36A 0(2)
C36A N36A N36B C36B 0(2)
C36B C36A N36B N36A 180(5)
W3 C36A N36B N36A -178(2)
N36A C36A N36B C36B -180(5)
W3 C36A N36B C36B 2(4)
C36A C36B N36B N36A 0(4)
N36A C36B N36B C36A 0(4)
C37B C37A N37A N37B -4(3)
N37B C37A N37A C37B 4(3)
N37A C37A C37B N37B 3(3)
W3 C37A C37B N37B -175(2)
N37B C37A C37B N37A -3(3)
W3 C37A C37B N37A -178.7(11)
N37A C37A C37B W3 178.7(11)
N37B C37A C37B W3 175(2)
N37B N37A C37B C37A 175(4)
C37A N37A C37B N37B -175(4)
N37B N37A C37B W3 173(4)
C37A N37A C37B W3 -1.8(17)
C37A N37A N37B C37B 3(2)
C37B N37A N37B C37A -3(2)
C37A C37B N37B N37A -4(4)
N37A C37B N37B C37A 4(4)
C37B C37A N37B N37A 175(4)
W3 C37A N37B N37A -178.6(17)
N37A C37A N37B C37B -175(4)
W3 C37A N37B C37B 6(3)
